data_7150098
loop_
_publ_author_name
'Boesen, Thomas'
'Fox, David J.'
'Galloway, Warren'
'Pedersen, Daniel Sejer'
'Tyzack, Charles R.'
'Warren, Stuart'

_publ_section_title
;
 Asymmetric cyclopropane synthesis via phosphine oxide mediated cascade
 reactions.
;
_journal_issue 4
_journal_name_full 'Organic &amp; biomolecular chemistry'
_journal_page_first 630
_journal_page_last 637
_journal_paper_doi 10.1039/b413500h
_journal_volume 3
_journal_year 2005
_chemical_formula_moiety 'C17 H16 O2'
_chemical_formula_sum 'C17 H16 O2'
_chemical_formula_weight 252.30
_chemical_name_systematic
;
?
;
_space_group_IT_number 56
_symmetry_cell_setting orthorhombic
_symmetry_space_group_name_Hall '-P 2ab 2ac'
_symmetry_space_group_name_H-M 'P c c n'
_atom_sites_solution_hydrogens geom
_atom_sites_solution_primary direct
_atom_sites_solution_secondary difmap
_audit_creation_method SHELXL-97
_cell_angle_alpha 90.00
_cell_angle_beta 90.00
_cell_angle_gamma 90.00
_cell_formula_units_Z 8
_cell_length_a 13.1650(8)
_cell_length_b 28.102(2)
_cell_length_c 7.2735(3)
_cell_measurement_reflns_used 75913
_cell_measurement_temperature 180(2)
_cell_measurement_theta_max 22.46
_cell_measurement_theta_min 1.02
_cell_volume 2690.9(3)
_computing_cell_refinement 'HKL Scalepack (Otwinowski & Minor 1997)'
_computing_data_collection 'Collect (Nonius B.V. 1998)'
_computing_data_reduction
;
HKL Denzo and Scalepack (Otwinowski & Minor 1997)
;
_computing_publication_material 'SHELXL-97 (Sheldrick 1997)'
_computing_structure_refinement 'SHELXL-97 (Sheldrick 1997)'
_computing_structure_solution 'SIR-92 (Altomare et al. 1994)'
_diffrn_ambient_temperature 180(2)
_diffrn_measured_fraction_theta_full 0.989
_diffrn_measured_fraction_theta_max 0.989
_diffrn_measurement_device_type 'Nonius Kappa CCD'
_diffrn_measurement_method 'Thin slice \w and \f scans'
_diffrn_radiation_source 'fine-focus sealed tube'
_diffrn_radiation_type MoK\a
_diffrn_radiation_wavelength 0.71073
_diffrn_reflns_av_R_equivalents 0.0439
_diffrn_reflns_av_sigmaI/netI 0.0382
_diffrn_reflns_limit_h_max 14
_diffrn_reflns_limit_h_min -14
_diffrn_reflns_limit_k_max 29
_diffrn_reflns_limit_k_min -27
_diffrn_reflns_limit_l_max 7
_diffrn_reflns_limit_l_min -6
_diffrn_reflns_number 8455
_diffrn_reflns_theta_full 22.45
_diffrn_reflns_theta_max 22.45
_diffrn_reflns_theta_min 3.51
_exptl_absorpt_coefficient_mu 0.080
_exptl_absorpt_correction_T_max 0.992
_exptl_absorpt_correction_T_min 0.872
_exptl_absorpt_correction_type multi-scan
_exptl_absorpt_process_details
;
multi-scan from symmetry-related measurements
Sortav (Blessing 1995)
;
_exptl_crystal_colour colourless
_exptl_crystal_density_diffrn 1.246
_exptl_crystal_density_method 'not measured'
_exptl_crystal_F_000 1072
_exptl_crystal_size_max 0.32
_exptl_crystal_size_mid 0.18
_exptl_crystal_size_min 0.12
_refine_diff_density_max 0.195
_refine_diff_density_min -0.154
_refine_diff_density_rms 0.040
_refine_ls_extinction_method none
_refine_ls_goodness_of_fit_ref 1.269
_refine_ls_hydrogen_treatment mixed
_refine_ls_matrix_type full
_refine_ls_number_parameters 175
_refine_ls_number_reflns 1731
_refine_ls_number_restraints 1
_refine_ls_restrained_S_all 1.269
_refine_ls_R_factor_all 0.0798
_refine_ls_R_factor_gt 0.0579
_refine_ls_shift/su_max 0.008
_refine_ls_shift/su_mean 0.002
_refine_ls_structure_factor_coef Fsqd
_refine_ls_weighting_details 'calc w=1/[\s^2^(Fo^2^)+(0.0257P)^2^+2.4881P] where P=(Fo^2^+2Fc^2^)/3'
_refine_ls_weighting_scheme calc
_refine_ls_wR_factor_gt 0.1182
_refine_ls_wR_factor_ref 0.1265
_reflns_number_gt 1374
_reflns_number_total 1731
_reflns_threshold_expression >2sigma(I)
_cod_data_source_file b413500h.txt
_cod_data_source_block sw0401
_cod_depositor_comments
;
The following automatic conversions were performed:
'_symmetry_cell_setting' value 'Orthorhombic' changed to 'orthorhombic'
according to '/home/saulius/struct/CIF-dictionaries/cif_core.dic'
dictionary named 'cif_core.dic' version 2.4.1 from 2010-06-29.

Automatic conversion script
Id: cif_fix_enum 1527 2010-12-29 10:47:43Z saulius 
;
_cod_original_sg_symbol_H-M Pccn
_cod_database_code 7150098

loop_
_symmetry_equiv_pos_as_xyz
'x, y, z'
'-x+1/2, -y+1/2, z'
'x+1/2, -y, -z+1/2'
'-x, y+1/2, -z+1/2'
'-x, -y, -z'
'x-1/2, y-1/2, -z'
'-x-1/2, y, z-1/2'
'x, -y-1/2, z-1/2'

loop_
_atom_site_label
_atom_site_type_symbol
_atom_site_fract_x
_atom_site_fract_y
_atom_site_fract_z
_atom_site_U_iso_or_equiv
_atom_site_adp_type
_atom_site_occupancy
_atom_site_symmetry_multiplicity
_atom_site_calc_flag
_atom_site_refinement_flags
_atom_site_disorder_assembly
_atom_site_disorder_group
O1 O 0.28199(18) 0.53284(8) -0.3799(3) 0.0505(7) Uani 1 1 d . . .
O2 O 0.10624(17) 0.45106(7) 0.0895(3) 0.0426(6) Uani 1 1 d D . .
H2A H 0.138(2) 0.4828(7) 0.086(4) 0.051 Uiso 1 1 d D . .
C1 C 0.1961(3) 0.54562(11) -0.3349(4) 0.0377(8) Uani 1 1 d . . .
C2 C 0.1161(2) 0.51073(10) -0.2894(4) 0.0355(8) Uani 1 1 d . . .
H2 H 0.0526 0.5237 -0.2330 0.043 Uiso 1 1 calc R . .
C3 C 0.1454(2) 0.46040(10) -0.2352(4) 0.0341(8) Uani 1 1 d . . .
H3 H 0.2200 0.4538 -0.2300 0.041 Uiso 1 1 calc R . .
C4 C 0.1033(3) 0.46862(11) -0.4199(4) 0.0419(9) Uani 1 1 d . . .
H4A H 0.0335 0.4573 -0.4446 0.050 Uiso 1 1 calc R . .
H4B H 0.1504 0.4664 -0.5258 0.050 Uiso 1 1 calc R . .
C5 C 0.0819(2) 0.43546(10) -0.0937(4) 0.0347(8) Uani 1 1 d . . .
H5 H 0.0089 0.4431 -0.1181 0.042 Uiso 1 1 calc R . .
C6 C 0.0950(2) 0.38214(10) -0.1046(4) 0.0332(8) Uani 1 1 d . . .
C7 C 0.0347(3) 0.35543(11) -0.2227(5) 0.0432(9) Uani 1 1 d . . .
H7 H -0.0158 0.3708 -0.2946 0.052 Uiso 1 1 calc R . .
C8 C 0.0473(3) 0.30678(12) -0.2369(5) 0.0500(10) Uani 1 1 d . . .
H8 H 0.0057 0.2890 -0.3186 0.060 Uiso 1 1 calc R . .
C9 C 0.1201(3) 0.28391(12) -0.1331(5) 0.0492(10) Uani 1 1 d . . .
H9 H 0.1283 0.2504 -0.1418 0.059 Uiso 1 1 calc R . .
C10 C 0.1809(3) 0.31007(12) -0.0165(5) 0.0485(10) Uani 1 1 d . . .
H10 H 0.2313 0.2945 0.0550 0.058 Uiso 1 1 calc R . .
C11 C 0.1687(3) 0.35874(11) -0.0032(5) 0.0421(9) Uani 1 1 d . . .
H11 H 0.2115 0.3764 0.0767 0.050 Uiso 1 1 calc R . .
C12 C 0.1724(3) 0.59758(11) -0.3319(4) 0.0368(8) Uani 1 1 d . . .
C13 C 0.2485(3) 0.62927(12) -0.3819(5) 0.0498(10) Uani 1 1 d . . .
H13 H 0.3134 0.6174 -0.4158 0.060 Uiso 1 1 calc R . .
C14 C 0.2312(3) 0.67754(12) -0.3831(6) 0.0652(12) Uani 1 1 d . . .
H14 H 0.2838 0.6989 -0.4177 0.078 Uiso 1 1 calc R . .
C15 C 0.1367(3) 0.69473(13) -0.3334(6) 0.0648(12) Uani 1 1 d . . .
H15 H 0.1241 0.7280 -0.3352 0.078 Uiso 1 1 calc R . .
C16 C 0.0610(3) 0.66396(12) -0.2816(5) 0.0544(10) Uani 1 1 d . . .
H16 H -0.0033 0.6760 -0.2452 0.065 Uiso 1 1 calc R . .
C17 C 0.0782(3) 0.61553(11) -0.2825(4) 0.0404(9) Uani 1 1 d . . .
H17 H 0.0251 0.5943 -0.2489 0.048 Uiso 1 1 calc R . .

loop_
_atom_site_aniso_label
_atom_site_aniso_U_11
_atom_site_aniso_U_22
_atom_site_aniso_U_33
_atom_site_aniso_U_23
_atom_site_aniso_U_13
_atom_site_aniso_U_12
O1 0.0455(16) 0.0434(14) 0.0627(17) 0.0025(12) 0.0153(13) 0.0056(11)
O2 0.0526(15) 0.0381(13) 0.0372(13) -0.0032(11) 0.0025(12) -0.0071(11)
C1 0.040(2) 0.042(2) 0.0314(18) 0.0028(15) 0.0019(16) 0.0010(17)
C2 0.0371(19) 0.0318(18) 0.0377(19) -0.0009(15) 0.0014(16) 0.0046(15)
C3 0.0349(18) 0.0320(18) 0.0353(19) -0.0005(15) 0.0007(15) 0.0013(14)
C4 0.047(2) 0.042(2) 0.0357(19) -0.0011(15) -0.0036(17) 0.0001(16)
C5 0.0329(19) 0.0356(19) 0.0356(19) -0.0014(15) -0.0035(15) -0.0015(15)
C6 0.0319(19) 0.0351(19) 0.0327(18) -0.0003(15) 0.0010(16) -0.0023(15)
C7 0.045(2) 0.041(2) 0.044(2) 0.0005(17) -0.0076(18) -0.0020(17)
C8 0.059(2) 0.041(2) 0.051(2) -0.0064(18) -0.003(2) -0.0095(18)
C9 0.064(3) 0.034(2) 0.050(2) -0.0001(18) 0.009(2) 0.0013(19)
C10 0.055(2) 0.042(2) 0.048(2) 0.0040(18) -0.001(2) 0.0112(18)
C11 0.042(2) 0.043(2) 0.041(2) -0.0015(17) -0.0041(17) 0.0010(17)
C12 0.042(2) 0.036(2) 0.0328(19) -0.0021(15) 0.0047(16) 0.0016(16)
C13 0.047(2) 0.047(2) 0.056(2) -0.0082(18) 0.016(2) -0.0043(19)
C14 0.074(3) 0.036(2) 0.086(3) -0.007(2) 0.029(3) -0.014(2)
C15 0.082(3) 0.034(2) 0.079(3) 0.001(2) 0.024(3) 0.002(2)
C16 0.058(2) 0.039(2) 0.066(3) 0.0057(19) 0.018(2) 0.0060(19)
C17 0.047(2) 0.033(2) 0.041(2) 0.0042(15) 0.0058(17) 0.0015(16)

loop_
_atom_type_symbol
_atom_type_description
_atom_type_scat_dispersion_real
_atom_type_scat_dispersion_imag
_atom_type_scat_source
C C 0.0033 0.0016 'International Tables Vol C Tables 4.2.6.8 and 6.1.1.4'
H H 0.0000 0.0000 'International Tables Vol C Tables 4.2.6.8 and 6.1.1.4'
O O 0.0106 0.0060 'International Tables Vol C Tables 4.2.6.8 and 6.1.1.4'

loop_
_geom_angle_atom_site_label_1
_geom_angle_atom_site_label_2
_geom_angle_atom_site_label_3
_geom_angle
_geom_angle_site_symmetry_1
_geom_angle_site_symmetry_3
_geom_angle_publ_flag
C5 O2 H2A 110.2(19) . . ?
O1 C1 C2 121.4(3) . . ?
O1 C1 C12 118.8(3) . . ?
C2 C1 C12 119.8(3) . . ?
C1 C2 C3 119.7(3) . . ?
C1 C2 C4 117.0(3) . . ?
C3 C2 C4 57.81(19) . . ?
C1 C2 H2 116.5 . . ?
C3 C2 H2 116.5 . . ?
C4 C2 H2 116.5 . . ?
C4 C3 C5 119.3(3) . . ?
C4 C3 C2 61.4(2) . . ?
C5 C3 C2 118.1(3) . . ?
C4 C3 H3 115.7 . . ?
C5 C3 H3 115.7 . . ?
C2 C3 H3 115.7 . . ?
C3 C4 C2 60.8(2) . . ?
C3 C4 H4A 117.7 . . ?
C2 C4 H4A 117.7 . . ?
C3 C4 H4B 117.7 . . ?
C2 C4 H4B 117.7 . . ?
H4A C4 H4B 114.8 . . ?
O2 C5 C3 111.6(2) . . ?
O2 C5 C6 109.0(2) . . ?
C3 C5 C6 111.3(2) . . ?
O2 C5 H5 108.3 . . ?
C3 C5 H5 108.3 . . ?
C6 C5 H5 108.3 . . ?
C11 C6 C7 118.2(3) . . ?
C11 C6 C5 121.6(3) . . ?
C7 C6 C5 120.2(3) . . ?
C8 C7 C6 120.8(3) . . ?
C8 C7 H7 119.6 . . ?
C6 C7 H7 119.6 . . ?
C9 C8 C7 120.2(3) . . ?
C9 C8 H8 119.9 . . ?
C7 C8 H8 119.9 . . ?
C10 C9 C8 119.5(3) . . ?
C10 C9 H9 120.3 . . ?
C8 C9 H9 120.3 . . ?
C9 C10 C11 120.3(3) . . ?
C9 C10 H10 119.9 . . ?
C11 C10 H10 119.9 . . ?
C10 C11 C6 120.9(3) . . ?
C10 C11 H11 119.5 . . ?
C6 C11 H11 119.5 . . ?
C17 C12 C13 118.7(3) . . ?
C17 C12 C1 123.1(3) . . ?
C13 C12 C1 118.2(3) . . ?
C14 C13 C12 121.0(3) . . ?
C14 C13 H13 119.5 . . ?
C12 C13 H13 119.5 . . ?
C13 C14 C15 119.4(3) . . ?
C13 C14 H14 120.3 . . ?
C15 C14 H14 120.3 . . ?
C16 C15 C14 120.4(3) . . ?
C16 C15 H15 119.8 . . ?
C14 C15 H15 119.8 . . ?
C15 C16 C17 120.1(3) . . ?
C15 C16 H16 120.0 . . ?
C17 C16 H16 120.0 . . ?
C16 C17 C12 120.5(3) . . ?
C16 C17 H17 119.8 . . ?
C12 C17 H17 119.8 . . ?

loop_
_geom_bond_atom_site_label_1
_geom_bond_atom_site_label_2
_geom_bond_distance
_geom_bond_site_symmetry_2
_geom_bond_publ_flag
O1 C1 1.231(4) . ?
O2 C5 1.439(4) . ?
O2 H2A 0.986(18) . ?
C1 C2 1.476(4) . ?
C1 C12 1.494(4) . ?
C2 C3 1.518(4) . ?
C2 C4 1.526(4) . ?
C2 H2 1.0000 . ?
C3 C4 1.472(4) . ?
C3 C5 1.501(4) . ?
C3 H3 1.0000 . ?
C4 H4A 0.9900 . ?
C4 H4B 0.9900 . ?
C5 C6 1.510(4) . ?
C5 H5 1.0000 . ?
C6 C11 1.385(4) . ?
C6 C7 1.390(4) . ?
C7 C8 1.381(4) . ?
C7 H7 0.9500 . ?
C8 C9 1.379(5) . ?
C8 H8 0.9500 . ?
C9 C10 1.378(5) . ?
C9 H9 0.9500 . ?
C10 C11 1.381(4) . ?
C10 H10 0.9500 . ?
C11 H11 0.9500 . ?
C12 C17 1.386(4) . ?
C12 C13 1.389(4) . ?
C13 C14 1.375(5) . ?
C13 H13 0.9500 . ?
C14 C15 1.383(5) . ?
C14 H14 0.9500 . ?
C15 C16 1.372(5) . ?
C15 H15 0.9500 . ?
C16 C17 1.380(4) . ?
C16 H16 0.9500 . ?
C17 H17 0.9500 . ?

loop_
_geom_torsion_atom_site_label_1
_geom_torsion_atom_site_label_2
_geom_torsion_atom_site_label_3
_geom_torsion_atom_site_label_4
_geom_torsion
_geom_torsion_site_symmetry_1
_geom_torsion_site_symmetry_2
_geom_torsion_site_symmetry_3
_geom_torsion_site_symmetry_4
_geom_torsion_publ_flag
O1 C1 C2 C3 20.4(4) . . . . ?
C12 C1 C2 C3 -161.3(3) . . . . ?
O1 C1 C2 C4 -46.1(4) . . . . ?
C12 C1 C2 C4 132.1(3) . . . . ?
C1 C2 C3 C4 -105.0(3) . . . . ?
C1 C2 C3 C5 145.1(3) . . . . ?
C4 C2 C3 C5 -109.9(3) . . . . ?
C5 C3 C4 C2 108.0(3) . . . . ?
C1 C2 C4 C3 109.6(3) . . . . ?
C4 C3 C5 O2 -149.9(3) . . . . ?
C2 C3 C5 O2 -78.7(3) . . . . ?
C4 C3 C5 C6 88.1(3) . . . . ?
C2 C3 C5 C6 159.2(3) . . . . ?
O2 C5 C6 C11 -33.1(4) . . . . ?
C3 C5 C6 C11 90.4(4) . . . . ?
O2 C5 C6 C7 149.0(3) . . . . ?
C3 C5 C6 C7 -87.4(3) . . . . ?
C11 C6 C7 C8 0.7(5) . . . . ?
C5 C6 C7 C8 178.6(3) . . . . ?
C6 C7 C8 C9 0.2(5) . . . . ?
C7 C8 C9 C10 -0.7(5) . . . . ?
C8 C9 C10 C11 0.3(5) . . . . ?
C9 C10 C11 C6 0.7(5) . . . . ?
C7 C6 C11 C10 -1.1(5) . . . . ?
C5 C6 C11 C10 -179.0(3) . . . . ?
O1 C1 C12 C17 -179.7(3) . . . . ?
C2 C1 C12 C17 2.0(5) . . . . ?
O1 C1 C12 C13 0.6(5) . . . . ?
C2 C1 C12 C13 -177.7(3) . . . . ?
C17 C12 C13 C14 -0.2(5) . . . . ?
C1 C12 C13 C14 179.6(3) . . . . ?
C12 C13 C14 C15 0.1(6) . . . . ?
C13 C14 C15 C16 0.6(6) . . . . ?
C14 C15 C16 C17 -1.3(6) . . . . ?
C15 C16 C17 C12 1.3(6) . . . . ?
C13 C12 C17 C16 -0.5(5) . . . . ?
C1 C12 C17 C16 179.7(3) . . . . ?
